data_7015781
loop_
_publ_author_name
'Liu, Zhi-hong'
'Xu, Yan-Chao'
'Xie, Ling-Zhi'
'Sun, Hong-Mei'
'Shen, Qi'
'Zhang, Yong'

_publ_section_title
;
 Controlled synthesis of nickel(II) dihalides bearing two different or
 identical N-heterocyclic carbene ligands and the influence of carbene
 ligands on their structures and catalysis.
;
_journal_issue 17
_journal_name_full 'Dalton transactions (Cambridge, England : 2003)'
_journal_page_first 4697
_journal_page_last 4706
_journal_paper_doi 10.1039/c1dt10077g
_journal_volume 40
_journal_year 2011
_chemical_absolute_configuration unk
_chemical_formula_moiety 'C30 H40 Br2 N4 Ni'
_chemical_formula_sum 'C30 H40 Br2 N4 Ni'
_chemical_formula_weight 675.19
_chemical_name_systematic
;
?
;
_space_group_IT_number 96
_symmetry_cell_setting tetragonal
_symmetry_Int_Tables_number 96
_symmetry_space_group_name_Hall 'P 4nw 2abw'
_symmetry_space_group_name_H-M 'P 43 21 2'
_atom_sites_solution_hydrogens geom
_atom_sites_solution_primary direct
_atom_sites_solution_secondary difmap
_audit_creation_method SHELXL-97
_cell_angle_alpha 90.00
_cell_angle_beta 90.00
_cell_angle_gamma 90.00
_cell_formula_units_Z 4
_cell_length_a 11.533(4)
_cell_length_b 11.533(4)
_cell_length_c 22.823(7)
_cell_measurement_reflns_used 5470
_cell_measurement_temperature 223(2)
_cell_measurement_theta_max 27.5
_cell_measurement_theta_min 3.1
_cell_volume 3035.7(18)
_computing_cell_refinement CrystalClear
_computing_data_collection CrystalClear
_computing_data_reduction CrystalStructure
_computing_structure_refinement 'SHELXL-97 (Sheldrick, 1997)'
_computing_structure_solution 'SHELXS-97 (Sheldrick, 1990)'
_diffrn_ambient_temperature 223(2)
_diffrn_detector_area_resol_mean 14.63
_diffrn_measured_fraction_theta_full 0.995
_diffrn_measured_fraction_theta_max 0.995
_diffrn_measurement_device_type 'Rigaku Saturn'
_diffrn_measurement_method \w
_diffrn_radiation_monochromator graphite
_diffrn_radiation_source 'fine-focus sealed tube'
_diffrn_radiation_type MoK\a
_diffrn_radiation_wavelength 0.71075
_diffrn_reflns_av_R_equivalents 0.0303
_diffrn_reflns_av_sigmaI/netI 0.0647
_diffrn_reflns_limit_h_max 6
_diffrn_reflns_limit_h_min -13
_diffrn_reflns_limit_k_max 6
_diffrn_reflns_limit_k_min -13
_diffrn_reflns_limit_l_max 17
_diffrn_reflns_limit_l_min -27
_diffrn_reflns_number 5587
_diffrn_reflns_theta_full 25.50
_diffrn_reflns_theta_max 25.50
_diffrn_reflns_theta_min 3.07
_exptl_absorpt_coefficient_mu 3.296
_exptl_absorpt_correction_T_max 0.500
_exptl_absorpt_correction_T_min 0.330
_exptl_absorpt_correction_type multi-scan
_exptl_absorpt_process_details 'Jacobson, R. (1998) Private communication'
_exptl_crystal_colour red
_exptl_crystal_density_diffrn 1.477
_exptl_crystal_density_method 'not measured'
_exptl_crystal_description block
_exptl_crystal_F_000 1384
_exptl_crystal_size_max 0.41
_exptl_crystal_size_mid 0.32
_exptl_crystal_size_min 0.21
_refine_diff_density_max 2.944
_refine_diff_density_min -1.998
_refine_diff_density_rms 0.227
_refine_ls_abs_structure_details 'Flack H D (1983), Acta Cryst. A39, 876-881'
_refine_ls_abs_structure_Flack 0.12(4)
_refine_ls_extinction_method none
_refine_ls_goodness_of_fit_ref 1.124
_refine_ls_hydrogen_treatment constr
_refine_ls_matrix_type full
_refine_ls_number_parameters 164
_refine_ls_number_reflns 2807
_refine_ls_number_restraints 0
_refine_ls_restrained_S_all 1.124
_refine_ls_R_factor_all 0.0944
_refine_ls_R_factor_gt 0.0868
_refine_ls_shift/su_max 0.001
_refine_ls_shift/su_mean 0.000
_refine_ls_structure_factor_coef Fsqd
_refine_ls_weighting_details 'calc w=1/[\s^2^(Fo^2^)+(0.1605P)^2^+8.9169P] where P=(Fo^2^+2Fc^2^)/3'
_refine_ls_weighting_scheme calc
_refine_ls_wR_factor_gt 0.2533
_refine_ls_wR_factor_ref 0.2654
_reflns_number_gt 2493
_reflns_number_total 2807
_reflns_threshold_expression >2sigma(I)
_cod_data_source_file c1dt10077g.txt
_cod_data_source_block shelxl3
_cod_original_cell_volume 3036.0(17)
_cod_database_code 7015781

loop_
_symmetry_equiv_pos_as_xyz
'x, y, z'
'-y+1/2, x+1/2, z+3/4'
'-x, -y, z+1/2'
'y+1/2, -x+1/2, z+1/4'
'-x+1/2, y+1/2, -z+3/4'
'y, x, -z'
'x+1/2, -y+1/2, -z+1/4'
'-y, -x, -z+1/2'

loop_
_atom_site_label
_atom_site_type_symbol
_atom_site_fract_x
_atom_site_fract_y
_atom_site_fract_z
_atom_site_U_iso_or_equiv
_atom_site_adp_type
_atom_site_occupancy
_atom_site_symmetry_multiplicity
_atom_site_calc_flag
_atom_site_refinement_flags
_atom_site_disorder_assembly
_atom_site_disorder_group
Br1 Br 0.50162(13) 0.39332(14) 0.65815(5) 0.0582(5) Uani 1 1 d . . .
Ni1 Ni 0.54790(8) 0.45210(8) 0.7500 0.0160(4) Uani 1 2 d S . .
N1 N 0.3137(6) 0.5557(6) 0.7519(3) 0.0203(15) Uani 1 1 d . . .
N2 N 0.7730(6) 0.3471(6) 0.7289(4) 0.0262(17) Uani 1 1 d . . .
C1 C 0.4297(7) 0.5703(7) 0.7500 0.020(2) Uani 1 2 d S . .
C2 C 0.2590(8) 0.6627(8) 0.7520(5) 0.031(2) Uani 1 1 d . . .
H2 H 0.1787 0.6755 0.7545 0.037 Uiso 1 1 calc R . .
C3 C 0.2583(7) 0.4423(7) 0.7520(4) 0.0214(10) Uani 1 1 d . . .
C4 C 0.2557(7) 0.3814(8) 0.8066(4) 0.0214(10) Uani 1 1 d . . .
C5 C 0.2136(7) 0.2676(8) 0.8037(4) 0.0214(10) Uani 1 1 d . . .
H5 H 0.2129 0.2230 0.8381 0.026 Uiso 1 1 calc R . .
C6 C 0.1730(7) 0.2176(7) 0.7525(5) 0.0257(19) Uani 1 1 d . . .
C7 C 0.1719(7) 0.2853(8) 0.7010(4) 0.0237(19) Uani 1 1 d . . .
H7 H 0.1429 0.2529 0.6662 0.028 Uiso 1 1 calc R . .
C8 C 0.2126(7) 0.3984(8) 0.7005(4) 0.0203(18) Uani 1 1 d . . .
C9 C 0.2972(10) 0.4295(9) 0.8607(4) 0.036(3) Uani 1 1 d . . .
H9A H 0.3076 0.3678 0.8891 0.054 Uiso 1 1 calc R . .
H9B H 0.2414 0.4851 0.8755 0.054 Uiso 1 1 calc R . .
H9C H 0.3708 0.4680 0.8540 0.054 Uiso 1 1 calc R . .
C10 C 0.1296(11) 0.0957(9) 0.7506(5) 0.044(3) Uani 1 1 d . . .
H10A H 0.1950 0.0428 0.7489 0.066 Uiso 1 1 calc R . .
H10B H 0.0815 0.0852 0.7161 0.066 Uiso 1 1 calc R . .
H10C H 0.0843 0.0799 0.7855 0.066 Uiso 1 1 calc R . .
C11 C 0.2080(9) 0.4705(8) 0.6459(4) 0.031(2) Uani 1 1 d . . .
H11A H 0.1289 0.4731 0.6315 0.046 Uiso 1 1 calc R . .
H11B H 0.2578 0.4364 0.6163 0.046 Uiso 1 1 calc R . .
H11C H 0.2342 0.5485 0.6546 0.046 Uiso 1 1 calc R . .
C12 C 0.6637(7) 0.3363(7) 0.7500 0.022(2) Uani 1 2 d S . .
C13 C 0.8325(8) 0.2396(8) 0.7377(4) 0.029(2) Uani 1 1 d . . .
H13 H 0.9099 0.2238 0.7275 0.035 Uiso 1 1 calc R . .
C14 C 0.8200(8) 0.4519(9) 0.7041(4) 0.030(2) Uani 1 1 d . . .
H14 H 0.7562 0.5092 0.7021 0.036 Uiso 1 1 calc R . .
C15 C 0.9117(9) 0.5013(12) 0.7436(6) 0.048(3) Uani 1 1 d . . .
H15A H 0.8789 0.5157 0.7820 0.071 Uiso 1 1 calc R . .
H15B H 0.9401 0.5736 0.7272 0.071 Uiso 1 1 calc R . .
H15C H 0.9752 0.4467 0.7469 0.071 Uiso 1 1 calc R . .
C16 C 0.8637(12) 0.4340(12) 0.6430(5) 0.050(3) Uani 1 1 d . . .
H16A H 0.9298 0.3820 0.6437 0.075 Uiso 1 1 calc R . .
H16B H 0.8869 0.5079 0.6264 0.075 Uiso 1 1 calc R . .
H16C H 0.8027 0.4004 0.6191 0.075 Uiso 1 1 calc R . .

loop_
_atom_site_aniso_label
_atom_site_aniso_U_11
_atom_site_aniso_U_22
_atom_site_aniso_U_33
_atom_site_aniso_U_23
_atom_site_aniso_U_13
_atom_site_aniso_U_12
Br1 0.0543(8) 0.0651(10) 0.0550(8) -0.0107(6) -0.0029(7) 0.0101(6)
Ni1 0.0133(5) 0.0133(5) 0.0214(7) 0.0004(4) 0.0004(4) 0.0010(5)
N1 0.014(3) 0.020(3) 0.026(3) -0.010(3) 0.004(3) 0.002(3)
N2 0.013(3) 0.020(4) 0.046(4) 0.005(4) 0.006(3) 0.002(3)
C1 0.020(4) 0.020(4) 0.021(5) 0.002(3) 0.002(3) -0.012(5)
C2 0.020(4) 0.021(4) 0.052(6) -0.001(5) 0.000(5) 0.005(3)
C3 0.013(2) 0.023(3) 0.029(2) 0.006(2) 0.002(2) -0.0002(19)
C4 0.013(2) 0.023(3) 0.029(2) 0.006(2) 0.002(2) -0.0002(19)
C5 0.013(2) 0.023(3) 0.029(2) 0.006(2) 0.002(2) -0.0002(19)
C6 0.023(4) 0.015(4) 0.040(5) 0.007(4) 0.002(4) -0.006(3)
C7 0.012(4) 0.030(5) 0.029(4) -0.007(4) -0.006(4) -0.006(3)
C8 0.015(4) 0.021(4) 0.024(4) 0.006(4) -0.006(3) -0.003(3)
C9 0.051(6) 0.031(6) 0.026(4) 0.006(4) 0.006(4) -0.016(5)
C10 0.059(7) 0.027(5) 0.045(5) 0.008(5) -0.002(6) -0.015(5)
C11 0.037(5) 0.026(5) 0.029(5) 0.011(4) -0.006(4) -0.005(4)
C12 0.023(4) 0.023(4) 0.022(5) -0.001(4) -0.001(4) 0.003(5)
C13 0.017(4) 0.031(5) 0.039(5) 0.001(4) 0.008(4) 0.019(3)
C14 0.018(4) 0.033(5) 0.039(5) -0.004(5) 0.008(4) 0.000(4)
C15 0.030(5) 0.062(7) 0.051(7) -0.016(7) 0.002(5) -0.010(6)
C16 0.053(7) 0.057(8) 0.040(6) 0.000(6) 0.009(6) -0.014(6)

loop_
_atom_type_symbol
_atom_type_description
_atom_type_scat_dispersion_real
_atom_type_scat_dispersion_imag
_atom_type_scat_source
C C 0.0033 0.0016 'International Tables Vol C Tables 4.2.6.8 and 6.1.1.4'
H H 0.0000 0.0000 'International Tables Vol C Tables 4.2.6.8 and 6.1.1.4'
Br Br -0.2901 2.4595 'International Tables Vol C Tables 4.2.6.8 and 6.1.1.4'
N N 0.0061 0.0033 'International Tables Vol C Tables 4.2.6.8 and 6.1.1.4'
Ni Ni 0.3393 1.1124 'International Tables Vol C Tables 4.2.6.8 and 6.1.1.4'

loop_
_geom_angle_atom_site_label_1
_geom_angle_atom_site_label_2
_geom_angle_atom_site_label_3
_geom_angle
_geom_angle_site_symmetry_1
_geom_angle_site_symmetry_3
_geom_angle_publ_flag
C12 Ni1 C1 180.000(1) . . ?
C12 Ni1 Br1 87.42(5) . 8_666 ?
C1 Ni1 Br1 92.58(5) . 8_666 ?
C12 Ni1 Br1 87.42(5) . . ?
C1 Ni1 Br1 92.58(5) . . ?
Br1 Ni1 Br1 174.85(10) 8_666 . ?
C1 N1 C2 109.9(8) . . ?
C1 N1 C3 123.2(7) . . ?
C2 N1 C3 126.9(7) . . ?
C12 N2 C13 108.5(7) . . ?
C12 N2 C14 124.5(8) . . ?
C13 N2 C14 127.0(7) . . ?
N1 C1 N1 104.4(10) 8_666 . ?
N1 C1 Ni1 127.8(5) 8_666 . ?
N1 C1 Ni1 127.8(5) . . ?
C2 C2 N1 107.9(5) 8_666 . ?
C2 C2 H2 126.1 8_666 . ?
N1 C2 H2 126.1 . . ?
C8 C3 C4 123.5(8) . . ?
C8 C3 N1 119.5(8) . . ?
C4 C3 N1 116.9(8) . . ?
C5 C4 C3 115.2(8) . . ?
C5 C4 C9 121.3(8) . . ?
C3 C4 C9 123.5(8) . . ?
C6 C5 C4 123.3(8) . . ?
C6 C5 H5 118.4 . . ?
C4 C5 H5 118.4 . . ?
C5 C6 C7 118.4(8) . . ?
C5 C6 C10 122.1(9) . . ?
C7 C6 C10 119.6(9) . . ?
C8 C7 C6 121.7(8) . . ?
C8 C7 H7 119.2 . . ?
C6 C7 H7 119.2 . . ?
C3 C8 C7 117.7(8) . . ?
C3 C8 C11 121.2(8) . . ?
C7 C8 C11 121.1(8) . . ?
C4 C9 H9A 109.5 . . ?
C4 C9 H9B 109.5 . . ?
H9A C9 H9B 109.5 . . ?
C4 C9 H9C 109.5 . . ?
H9A C9 H9C 109.5 . . ?
H9B C9 H9C 109.5 . . ?
C6 C10 H10A 109.5 . . ?
C6 C10 H10B 109.5 . . ?
H10A C10 H10B 109.5 . . ?
C6 C10 H10C 109.5 . . ?
H10A C10 H10C 109.5 . . ?
H10B C10 H10C 109.5 . . ?
C8 C11 H11A 109.5 . . ?
C8 C11 H11B 109.5 . . ?
H11A C11 H11B 109.5 . . ?
C8 C11 H11C 109.5 . . ?
H11A C11 H11C 109.5 . . ?
H11B C11 H11C 109.5 . . ?
N2 C12 N2 107.3(10) . 8_666 ?
N2 C12 Ni1 126.4(5) . . ?
N2 C12 Ni1 126.4(5) 8_666 . ?
C13 C13 N2 107.9(5) 8_666 . ?
C13 C13 H13 126.1 8_666 . ?
N2 C13 H13 126.1 . . ?
N2 C14 C16 112.1(9) . . ?
N2 C14 C15 110.4(9) . . ?
C16 C14 C15 112.0(9) . . ?
N2 C14 H14 107.4 . . ?
C16 C14 H14 107.4 . . ?
C15 C14 H14 107.4 . . ?
C14 C15 H15A 109.5 . . ?
C14 C15 H15B 109.5 . . ?
H15A C15 H15B 109.5 . . ?
C14 C15 H15C 109.5 . . ?
H15A C15 H15C 109.5 . . ?
H15B C15 H15C 109.5 . . ?
C14 C16 H16A 109.5 . . ?
C14 C16 H16B 109.5 . . ?
H16A C16 H16B 109.5 . . ?
C14 C16 H16C 109.5 . . ?
H16A C16 H16C 109.5 . . ?
H16B C16 H16C 109.5 . . ?

loop_
_geom_bond_atom_site_label_1
_geom_bond_atom_site_label_2
_geom_bond_distance
_geom_bond_site_symmetry_2
_geom_bond_publ_flag
Br1 Ni1 2.2670(14) . ?
Ni1 C12 1.888(12) . ?
Ni1 C1 1.929(12) . ?
Ni1 Br1 2.2670(14) 8_666 ?
N1 C1 1.349(9) . ?
N1 C2 1.386(11) . ?
N1 C3 1.456(11) . ?
N2 C12 1.356(10) . ?
N2 C13 1.432(11) . ?
N2 C14 1.440(12) . ?
C1 N1 1.349(10) 8_666 ?
C2 C2 1.280(19) 8_666 ?
C2 H2 0.9400 . ?
C3 C8 1.385(13) . ?
C3 C4 1.431(12) . ?
C4 C5 1.400(12) . ?
C4 C9 1.436(13) . ?
C5 C6 1.384(14) . ?
C5 H5 0.9400 . ?
C6 C7 1.411(13) . ?
C6 C10 1.493(12) . ?
C7 C8 1.386(13) . ?
C7 H7 0.9400 . ?
C8 C11 1.498(12) . ?
C9 H9A 0.9700 . ?
C9 H9B 0.9700 . ?
C9 H9C 0.9700 . ?
C10 H10A 0.9700 . ?
C10 H10B 0.9700 . ?
C10 H10C 0.9700 . ?
C11 H11A 0.9700 . ?
C11 H11B 0.9700 . ?
C11 H11C 0.9700 . ?
C12 N2 1.356(10) 8_666 ?
C13 C13 1.304(19) 8_666 ?
C13 H13 0.9400 . ?
C14 C16 1.498(14) . ?
C14 C15 1.501(14) . ?
C14 H14 0.9900 . ?
C15 H15A 0.9700 . ?
C15 H15B 0.9700 . ?
C15 H15C 0.9700 . ?
C16 H16A 0.9700 . ?
C16 H16B 0.9700 . ?
C16 H16C 0.9700 . ?

loop_
_geom_torsion_atom_site_label_1
_geom_torsion_atom_site_label_2
_geom_torsion_atom_site_label_3
_geom_torsion_atom_site_label_4
_geom_torsion
_geom_torsion_site_symmetry_1
_geom_torsion_site_symmetry_2
_geom_torsion_site_symmetry_3
_geom_torsion_site_symmetry_4
_geom_torsion_publ_flag
C2 N1 C1 N1 -0.9(6) . . . 8_666 ?
C3 N1 C1 N1 177.5(9) . . . 8_666 ?
C2 N1 C1 Ni1 179.1(6) . . . . ?
C3 N1 C1 Ni1 -2.5(9) . . . . ?
C12 Ni1 C1 N1 -178(100) . . . 8_666 ?
Br1 Ni1 C1 N1 70.1(4) 8_666 . . 8_666 ?
Br1 Ni1 C1 N1 -109.9(4) . . . 8_666 ?
C12 Ni1 C1 N1 2(100) . . . . ?
Br1 Ni1 C1 N1 -109.9(4) 8_666 . . . ?
Br1 Ni1 C1 N1 70.1(4) . . . . ?
C1 N1 C2 C2 2.4(16) . . . 8_666 ?
C3 N1 C2 C2 -175.9(12) . . . 8_666 ?
C1 N1 C3 C8 -99.9(9) . . . . ?
C2 N1 C3 C8 78.2(12) . . . . ?
C1 N1 C3 C4 79.4(9) . . . . ?
C2 N1 C3 C4 -102.5(11) . . . . ?
C8 C3 C4 C5 6.2(12) . . . . ?
N1 C3 C4 C5 -173.1(7) . . . . ?
C8 C3 C4 C9 -176.4(9) . . . . ?
N1 C3 C4 C9 4.3(13) . . . . ?
C3 C4 C5 C6 -2.4(12) . . . . ?
C9 C4 C5 C6 -179.8(9) . . . . ?
C4 C5 C6 C7 -1.2(13) . . . . ?
C4 C5 C6 C10 179.4(9) . . . . ?
C5 C6 C7 C8 1.4(13) . . . . ?
C10 C6 C7 C8 -179.2(9) . . . . ?
C4 C3 C8 C7 -6.1(13) . . . . ?
N1 C3 C8 C7 173.2(7) . . . . ?
C4 C3 C8 C11 174.3(8) . . . . ?
N1 C3 C8 C11 -6.4(12) . . . . ?
C6 C7 C8 C3 2.1(13) . . . . ?
C6 C7 C8 C11 -178.3(9) . . . . ?
C13 N2 C12 N2 -0.3(5) . . . 8_666 ?
C14 N2 C12 N2 -178.1(10) . . . 8_666 ?
C13 N2 C12 Ni1 179.7(5) . . . . ?
C14 N2 C12 Ni1 1.9(10) . . . . ?
C1 Ni1 C12 N2 154(100) . . . . ?
Br1 Ni1 C12 N2 -93.9(4) 8_666 . . . ?
Br1 Ni1 C12 N2 86.1(4) . . . . ?
C1 Ni1 C12 N2 -26(100) . . . 8_666 ?
Br1 Ni1 C12 N2 86.1(4) 8_666 . . 8_666 ?
Br1 Ni1 C12 N2 -93.9(4) . . . 8_666 ?
C12 N2 C13 C13 0.9(13) . . . 8_666 ?
C14 N2 C13 C13 178.6(11) . . . 8_666 ?
C12 N2 C14 C16 -123.2(10) . . . . ?
C13 N2 C14 C16 59.4(13) . . . . ?
C12 N2 C14 C15 111.2(9) . . . . ?
C13 N2 C14 C15 -66.2(13) . . . . ?
